data_2223070
loop_
_publ_author_name
'Cui, Yong-Ming'
'Li, Jin'
'Zhang, Xian'
'Zeng, Qing-Fu'

_publ_section_title
;
 Aquabis(5-methylpyrazine-2-carboxylato)zinc(II) trihydrate
;
_journal_coeditor_code HB5038
_journal_issue 9
_journal_name_full 'Acta Crystallographica Section E'
_journal_page_first m1083
_journal_page_last m1084
_journal_paper_doi 10.1107/S1600536809031778
_journal_volume 65
_journal_year 2009
_chemical_formula_iupac '[Zn (C6 H5 N2 O2)2 (H2 O)], 3H2 O'
_chemical_formula_moiety 'C12 H12 N4 O5 Zn, 3(H2 O)'
_chemical_formula_sum 'C12 H18 N4 O8 Zn'
_chemical_formula_weight 411.67
_chemical_name_systematic
;
Aquabis(5-methylpyrazine-2-carboxylato)zinc(II) trihydrate
;
_space_group_IT_number 2
_symmetry_cell_setting triclinic
_symmetry_space_group_name_Hall '-P 1'
_symmetry_space_group_name_H-M 'P -1'
_atom_sites_solution_hydrogens geom
_atom_sites_solution_primary direct
_atom_sites_solution_secondary difmap
_audit_creation_method SHELXL-97
_cell_angle_alpha 66.61(2)
_cell_angle_beta 81.85(2)
_cell_angle_gamma 78.33(2)
_cell_formula_units_Z 2
_cell_length_a 8.134(4)
_cell_length_b 10.492(5)
_cell_length_c 10.982(5)
_cell_measurement_reflns_used 25
_cell_measurement_temperature 296(2)
_cell_measurement_theta_max 12
_cell_measurement_theta_min 9
_cell_volume 840.5(7)
_computing_cell_refinement 'CAD-4 Software (Enraf--Nonius, 1989)'
_computing_data_collection 'CAD-4 Software (Enraf--Nonius, 1989)'
_computing_data_reduction 'XCAD4 (Harms & Wocadlo, 1995)'
_computing_molecular_graphics 'SHELXTL (Sheldrick, 2008)'
_computing_publication_material 'SHELXTL (Sheldrick, 2008)'
_computing_structure_refinement 'SHELXL97 (Sheldrick, 2008)'
_computing_structure_solution 'SHELXS97 (Sheldrick, 2008)'
_diffrn_ambient_temperature 296(2)
_diffrn_measured_fraction_theta_full 0.989
_diffrn_measured_fraction_theta_max 0.989
_diffrn_measurement_device_type 'Enraf--Nonius CAD-4'
_diffrn_measurement_method \w/2\q
_diffrn_radiation_monochromator graphite
_diffrn_radiation_source 'fine-focus sealed tube'
_diffrn_radiation_type MoK\a
_diffrn_radiation_wavelength 0.71073
_diffrn_reflns_av_R_equivalents 0.0179
_diffrn_reflns_av_sigmaI/netI 0.0321
_diffrn_reflns_limit_h_max 9
_diffrn_reflns_limit_h_min -9
_diffrn_reflns_limit_k_max 12
_diffrn_reflns_limit_k_min -12
_diffrn_reflns_limit_l_max 13
_diffrn_reflns_limit_l_min -13
_diffrn_reflns_number 4392
_diffrn_reflns_theta_full 25.00
_diffrn_reflns_theta_max 25.00
_diffrn_reflns_theta_min 2.03
_diffrn_standards_decay_% 1
_diffrn_standards_interval_count 200
_diffrn_standards_interval_time 120
_diffrn_standards_number 3
_exptl_absorpt_coefficient_mu 1.511
_exptl_absorpt_correction_T_max 0.723
_exptl_absorpt_correction_T_min 0.644
_exptl_absorpt_correction_type psi-scan
_exptl_absorpt_process_details '(North <i>et al.</i>,  1968)'
_exptl_crystal_colour colourless
_exptl_crystal_density_diffrn 1.627
_exptl_crystal_density_method 'not measured'
_exptl_crystal_description block
_exptl_crystal_F_000 424
_exptl_crystal_size_max 0.32
_exptl_crystal_size_mid 0.28
_exptl_crystal_size_min 0.23
_refine_diff_density_max 0.425
_refine_diff_density_min -0.676
_refine_ls_extinction_method none
_refine_ls_goodness_of_fit_ref 1.050
_refine_ls_hydrogen_treatment mixed
_refine_ls_matrix_type full
_refine_ls_number_parameters 260
_refine_ls_number_reflns 2923
_refine_ls_number_restraints 12
_refine_ls_restrained_S_all 1.048
_refine_ls_R_factor_all 0.0445
_refine_ls_R_factor_gt 0.0377
_refine_ls_shift/su_max 0.016
_refine_ls_shift/su_mean 0.000
_refine_ls_structure_factor_coef Fsqd
_refine_ls_weighting_details 'calc w=1/[\s^2^(Fo^2^)+(0.0629P)^2^+0.6023P] where P=(Fo^2^+2Fc^2^)/3'
_refine_ls_weighting_scheme calc
_refine_ls_wR_factor_gt 0.1047
_refine_ls_wR_factor_ref 0.1091
_reflns_number_gt 2539
_reflns_number_total 2923
_reflns_threshold_expression I>2\s(I)
_cod_data_source_file hb5038.cif
_cod_data_source_block I
_cod_original_cell_volume 840.3(7)
_cod_database_code 2223070
_cod_database_fobs_code 2223070

loop_
_symmetry_equiv_pos_as_xyz
'x, y, z'
'-x, -y, -z'

loop_
_atom_site_type_symbol
_atom_site_label
_atom_site_fract_x
_atom_site_fract_y
_atom_site_fract_z
_atom_site_U_iso_or_equiv
_atom_site_adp_type
_atom_site_calc_flag
_atom_site_refinement_flags
_atom_site_occupancy
_atom_site_disorder_assembly
_atom_site_disorder_group
C C1 0.6126(4) 0.8388(3) 0.6598(3) 0.0398(8) Uani d . 1 . .
C C2 0.7345(4) 0.8625(3) 0.5379(3) 0.0328(7) Uani d . 1 . .
C C3 0.7920(4) 0.9875(3) 0.4653(3) 0.0402(8) Uani d . 1 . .
H H3 0.7551 1.0635 0.4912 0.048 Uiso calc R 1 . .
C C4 0.9502(4) 0.8932(3) 0.3229(3) 0.0371(7) Uani d . 1 . .
C C5 0.8939(4) 0.7652(3) 0.3960(3) 0.0358(7) Uani d . 1 . .
H H5 0.9310 0.6891 0.3703 0.043 Uiso calc R 1 . .
C C6 1.0683(5) 0.9107(4) 0.2018(4) 0.0555(10) Uani d . 1 . .
H H6A 1.0163 0.9832 0.1257 0.083 Uiso calc R 1 . .
H H6B 1.0947 0.8237 0.1881 0.083 Uiso calc R 1 . .
H H6C 1.1699 0.9363 0.2139 0.083 Uiso calc R 1 . .
C C7 0.6723(4) 0.3717(3) 0.5483(3) 0.0350(7) Uani d . 1 . .
C C8 0.5573(4) 0.3445(3) 0.6745(3) 0.0315(7) Uani d . 1 . .
C C9 0.4702(4) 0.2334(3) 0.7297(3) 0.0387(7) Uani d . 1 . .
H H9 0.4846 0.1673 0.6908 0.046 Uiso calc R 1 . .
C C10 0.3477(4) 0.3130(4) 0.8926(3) 0.0381(7) Uani d . 1 . .
C C11 0.4392(4) 0.4242(3) 0.8389(3) 0.0362(7) Uani d . 1 . .
H H11 0.4281 0.4886 0.8793 0.043 Uiso calc R 1 . .
C C12 0.2293(5) 0.2978(4) 1.0126(4) 0.0533(10) Uani d . 1 . .
H H12A 0.1158 0.3146 0.9883 0.080 Uiso calc R 1 . .
H H12B 0.2421 0.3647 1.0487 0.080 Uiso calc R 1 . .
H H12C 0.2539 0.2042 1.0781 0.080 Uiso calc R 1 . .
H H5A 0.964(4) 0.540(3) 0.750(3) 0.040(10) Uiso d D 1 . .
H H7A 0.070(5) 0.7757(14) 0.720(4) 0.056(12) Uiso d D 1 . .
H H8A 0.406(6) 0.908(4) 0.855(3) 0.090(18) Uiso d D 1 . .
H H5B 0.875(4) 0.438(3) 0.8366(14) 0.048(11) Uiso d D 1 . .
H H7B 0.175(4) 0.675(4) 0.683(3) 0.076(15) Uiso d D 1 . .
H H8B 0.329(5) 0.985(2) 0.929(3) 0.049(12) Uiso d D 1 . .
H H6D 0.259(6) 0.734(3) 0.977(4) 0.088(18) Uiso d D 1 . .
H H6E 0.183(5) 0.674(4) 0.915(2) 0.065(14) Uiso d D 1 . .
N N1 0.7865(3) 0.7518(3) 0.5033(2) 0.0317(6) Uani d . 1 . .
N N2 0.9005(4) 1.0029(3) 0.3579(3) 0.0417(7) Uani d . 1 . .
N N3 0.5426(3) 0.4391(3) 0.7298(2) 0.0318(6) Uani d . 1 . .
N N4 0.3644(4) 0.2175(3) 0.8390(3) 0.0405(7) Uani d . 1 . .
O O1 0.5584(4) 0.9371(3) 0.6954(3) 0.0624(8) Uani d . 1 . .
O O2 0.5775(3) 0.7154(2) 0.7156(2) 0.0423(6) Uani d . 1 . .
O O3 0.6850(4) 0.2940(2) 0.4880(2) 0.0514(7) Uani d . 1 . .
O O4 0.7438(3) 0.4786(2) 0.5142(2) 0.0394(5) Uani d . 1 . .
O O5 0.9020(3) 0.4833(3) 0.7568(2) 0.0449(6) Uani d D 1 . .
O O6 0.2178(4) 0.6625(3) 0.9876(3) 0.0635(8) Uani d D 1 . .
O O7 0.0982(4) 0.6891(3) 0.7377(3) 0.0494(6) Uani d D 1 . .
O O8 0.3459(4) 0.9068(3) 0.9238(3) 0.0654(8) Uani d D 1 . .
Zn Zn1 0.68363(5) 0.58672(4) 0.62838(4) 0.03747(16) Uani d . 1 . .

loop_
_atom_site_aniso_label
_atom_site_aniso_U_11
_atom_site_aniso_U_22
_atom_site_aniso_U_33
_atom_site_aniso_U_12
_atom_site_aniso_U_13
_atom_site_aniso_U_23
C1 0.0472(19) 0.0338(17) 0.0442(18) -0.0088(14) 0.0072(15) -0.0233(15)
C2 0.0402(17) 0.0294(15) 0.0330(15) -0.0068(13) -0.0022(13) -0.0157(13)
C3 0.051(2) 0.0308(16) 0.0444(18) -0.0087(14) 0.0016(15) -0.0211(15)
C4 0.0361(17) 0.0369(17) 0.0363(16) -0.0046(13) -0.0006(13) -0.0131(14)
C5 0.0402(18) 0.0325(16) 0.0380(17) -0.0037(13) -0.0005(14) -0.0187(14)
C6 0.059(2) 0.048(2) 0.050(2) -0.0061(18) 0.0150(18) -0.0161(18)
C7 0.0468(18) 0.0249(15) 0.0339(16) -0.0017(13) -0.0005(14) -0.0146(13)
C8 0.0359(16) 0.0247(14) 0.0368(16) -0.0031(12) -0.0015(13) -0.0158(13)
C9 0.0465(19) 0.0318(16) 0.0431(18) -0.0077(14) -0.0030(15) -0.0190(15)
C10 0.0327(17) 0.0417(18) 0.0410(17) -0.0068(13) 0.0010(13) -0.0178(15)
C11 0.0392(17) 0.0352(16) 0.0406(17) -0.0054(13) 0.0015(14) -0.0226(14)
C12 0.053(2) 0.062(2) 0.050(2) -0.0182(18) 0.0151(17) -0.0278(19)
N1 0.0369(14) 0.0270(12) 0.0339(13) -0.0041(10) -0.0003(11) -0.0158(11)
N2 0.0494(17) 0.0327(14) 0.0427(15) -0.0095(12) 0.0032(13) -0.0147(12)
N3 0.0352(14) 0.0287(13) 0.0349(13) -0.0047(10) 0.0007(11) -0.0169(11)
N4 0.0444(16) 0.0356(14) 0.0450(16) -0.0121(12) 0.0025(13) -0.0181(13)
O1 0.092(2) 0.0378(13) 0.0634(17) -0.0178(13) 0.0312(15) -0.0344(13)
O2 0.0563(14) 0.0331(12) 0.0444(13) -0.0164(10) 0.0166(11) -0.0243(10)
O3 0.0831(19) 0.0376(13) 0.0436(13) -0.0201(12) 0.0148(13) -0.0273(11)
O4 0.0550(14) 0.0322(12) 0.0372(12) -0.0144(10) 0.0103(10) -0.0205(10)
O5 0.0494(15) 0.0442(14) 0.0403(14) -0.0148(11) 0.0000(11) -0.0127(12)
O6 0.079(2) 0.071(2) 0.0412(15) -0.0360(17) 0.0014(14) -0.0121(14)
O7 0.0609(17) 0.0442(15) 0.0444(14) -0.0189(12) 0.0128(12) -0.0185(12)
O8 0.080(2) 0.0525(18) 0.0684(19) -0.0268(15) 0.0282(16) -0.0311(15)
Zn1 0.0488(3) 0.0304(2) 0.0392(2) -0.01200(16) 0.00646(16) -0.01988(17)

loop_
_atom_type_symbol
_atom_type_description
_atom_type_scat_dispersion_real
_atom_type_scat_dispersion_imag
_atom_type_scat_source
C C 0.0033 0.0016 'International Tables Vol C Tables 4.2.6.8 and 6.1.1.4'
H H 0.0000 0.0000 'International Tables Vol C Tables 4.2.6.8 and 6.1.1.4'
N N 0.0061 0.0033 'International Tables Vol C Tables 4.2.6.8 and 6.1.1.4'
O O 0.0106 0.0060 'International Tables Vol C Tables 4.2.6.8 and 6.1.1.4'
Zn Zn 0.2839 1.4301 'International Tables Vol C Tables 4.2.6.8 and 6.1.1.4'

loop_
_geom_angle_atom_site_label_1
_geom_angle_atom_site_label_2
_geom_angle_atom_site_label_3
_geom_angle_site_symmetry_1
_geom_angle_site_symmetry_3
_geom_angle
_geom_angle_publ_flag
O1 C1 O2 . . 126.4(3) ?
O1 C1 C2 . . 118.7(3) ?
O2 C1 C2 . . 115.0(3) ?
N1 C2 C3 . . 120.3(3) ?
N1 C2 C1 . . 115.6(3) ?
C3 C2 C1 . . 124.1(3) ?
N2 C3 C2 . . 121.7(3) ?
N2 C3 H3 . . 119.2 ?
C2 C3 H3 . . 119.2 ?
N2 C4 C5 . . 121.2(3) ?
N2 C4 C6 . . 118.0(3) ?
C5 C4 C6 . . 120.8(3) ?
N1 C5 C4 . . 120.0(3) ?
N1 C5 H5 . . 120.0 ?
C4 C5 H5 . . 120.0 ?
C4 C6 H6A . . 109.5 ?
C4 C6 H6B . . 109.5 ?
H6A C6 H6B . . 109.5 ?
C4 C6 H6C . . 109.5 ?
H6A C6 H6C . . 109.5 ?
H6B C6 H6C . . 109.5 ?
O3 C7 O4 . . 126.2(3) ?
O3 C7 C8 . . 119.0(3) ?
O4 C7 C8 . . 114.8(3) ?
N3 C8 C9 . . 120.6(3) ?
N3 C8 C7 . . 115.2(3) ?
C9 C8 C7 . . 124.2(3) ?
N4 C9 C8 . . 121.7(3) ?
N4 C9 H9 . . 119.2 ?
C8 C9 H9 . . 119.2 ?
N4 C10 C11 . . 121.0(3) ?
N4 C10 C12 . . 118.2(3) ?
C11 C10 C12 . . 120.8(3) ?
N3 C11 C10 . . 120.6(3) ?
N3 C11 H11 . . 119.7 ?
C10 C11 H11 . . 119.7 ?
C10 C12 H12A . . 109.5 ?
C10 C12 H12B . . 109.5 ?
H12A C12 H12B . . 109.5 ?
C10 C12 H12C . . 109.5 ?
H12A C12 H12C . . 109.5 ?
H12B C12 H12C . . 109.5 ?
C2 N1 C5 . . 118.9(3) ?
C2 N1 Zn1 . . 110.7(2) ?
C5 N1 Zn1 . . 130.3(2) ?
C4 N2 C3 . . 117.8(3) ?
C8 N3 C11 . . 118.4(3) ?
C8 N3 Zn1 . . 111.5(2) ?
C11 N3 Zn1 . . 130.1(2) ?
C10 N4 C9 . . 117.6(3) ?
C1 O2 Zn1 . . 115.0(2) ?
C7 O4 Zn1 . . 115.3(2) ?
Zn1 O5 H5A . . 112(2) ?
Zn1 O5 H5B . . 114(2) ?
H5A O5 H5B . . 110.6(17) ?
H6D O6 H6E . . 108.5(17) ?
H7A O7 H7B . . 109.8(17) ?
H8A O8 H8B . . 110.3(18) ?
O2 Zn1 O4 . . 166.16(10) ?
O2 Zn1 N3 . . 95.36(10) ?
O4 Zn1 N3 . . 83.22(9) ?
O2 Zn1 N1 . . 83.64(9) ?
O4 Zn1 N1 . . 95.00(10) ?
N3 Zn1 N1 . . 168.45(10) ?
O2 Zn1 O5 . . 97.35(10) ?
O4 Zn1 O5 . . 96.49(10) ?
N3 Zn1 O5 . . 94.98(10) ?
N1 Zn1 O5 . . 96.55(10) ?

loop_
_geom_bond_atom_site_label_1
_geom_bond_atom_site_label_2
_geom_bond_site_symmetry_2
_geom_bond_distance
_geom_bond_publ_flag
C1 O1 . 1.224(4) ?
C1 O2 . 1.266(4) ?
C1 C2 . 1.516(4) ?
C2 N1 . 1.334(4) ?
C2 C3 . 1.373(4) ?
C3 N2 . 1.345(4) ?
C3 H3 . 0.9300 ?
C4 N2 . 1.325(4) ?
C4 C5 . 1.395(5) ?
C4 C6 . 1.497(5) ?
C5 N1 . 1.341(4) ?
C5 H5 . 0.9300 ?
C6 H6A . 0.9600 ?
C6 H6B . 0.9600 ?
C6 H6C . 0.9600 ?
C7 O3 . 1.221(4) ?
C7 O4 . 1.267(4) ?
C7 C8 . 1.518(4) ?
C8 N3 . 1.334(4) ?
C8 C9 . 1.370(4) ?
C9 N4 . 1.347(4) ?
C9 H9 . 0.9300 ?
C10 N4 . 1.327(4) ?
C10 C11 . 1.394(5) ?
C10 C12 . 1.492(5) ?
C11 N3 . 1.336(4) ?
C11 H11 . 0.9300 ?
C12 H12A . 0.9600 ?
C12 H12B . 0.9600 ?
C12 H12C . 0.9600 ?
Zn1 N1 . 1.989(2) y
Zn1 N3 . 1.985(2) y
Zn1 O2 . 1.951(2) y
Zn1 O4 . 1.957(2) y
Zn1 O5 . 2.245(3) y
O5 H5A . 0.830(10) ?
O5 H5B . 0.835(10) ?
O6 H6D . 0.839(10) ?
O6 H6E . 0.841(10) ?
O7 H7A . 0.839(10) ?
O7 H7B . 0.836(10) ?
O8 H8A . 0.835(10) ?
O8 H8B . 0.832(10) ?

loop_
_geom_hbond_atom_site_label_D
_geom_hbond_atom_site_label_H
_geom_hbond_atom_site_label_A
_geom_hbond_site_symmetry_A
_geom_hbond_distance_DH
_geom_hbond_distance_HA
_geom_hbond_distance_DA
_geom_hbond_angle_DHA
C9 H9 O1 1_545 0.93 2.35 3.204(4) 153
C3 H3 O3 1_565 0.93 2.36 3.255(4) 162
O8 H8B N4 1_565 0.832(10) 2.30(2) 3.044(4) 150(3)
O6 H6E O7 . 0.841(10) 2.092(11) 2.932(4) 177(4)
O6 H6D O8 . 0.839(10) 1.924(14) 2.755(4) 171(4)
O8 H8A O1 . 0.835(10) 1.953(13) 2.781(4) 171(4)
O7 H7B O3 2_666 0.836(10) 1.996(18) 2.797(3) 160(4)
O7 H7A N2 2_676 0.839(10) 2.185(18) 2.977(4) 157(3)
O5 H5B O6 2_667 0.835(10) 1.924(11) 2.754(4) 172(3)
O5 H5A O7 1_655 0.830(10) 2.034(11) 2.861(4) 175(4)
